data_7235163
loop_
_publ_author_name
'Bin Chen'
'Han Zhang'
'Wenwen Luo'
'Han Nie'
'Rongrong Hu'
'Anjun Qin'
'Zujin Zhao'
'Ben Zhong Tang'

_publ_section_title
;
 Oxidation-enhanced emission: exploring novel AIEgens from
 thieno[3,2-b]thiophene S,S-dioxide
;
_journal_name_full 'Journal of Materials Chemistry C'
_journal_page_first 960
_journal_page_last 968
_journal_paper_doi 10.1039/C6TC05116B
_journal_volume 5
_journal_year 2017
_chemical_formula_moiety 'C30 H16 F4 S2'
_chemical_formula_sum 'C30 H16 F4 S2'
_chemical_formula_weight 516.55
_space_group_IT_number 14
_space_group_name_Hall '-P 2yn'
_space_group_name_H-M_alt 'P 1 21/n 1'
_symmetry_cell_setting monoclinic
_symmetry_space_group_name_Hall '-P 2yn'
_symmetry_space_group_name_H-M 'P 1 21/n 1'
_atom_sites_solution_hydrogens geom
_atom_sites_solution_primary direct
_atom_sites_solution_secondary difmap
_cell_angle_alpha 90.00
_cell_angle_beta 97.634(6)
_cell_angle_gamma 90.00
_cell_formula_units_Z 2
_cell_length_a 6.2997(8)
_cell_length_b 14.4057(18)
_cell_length_c 12.7959(17)
_cell_measurement_reflns_used 1602
_cell_measurement_temperature 173(2)
_cell_measurement_theta_max 25.32
_cell_measurement_theta_min 3.21
_cell_volume 1151.0(3)
_computing_structure_refinement 'SHELXL-97 (Sheldrick, 2008)'
_computing_structure_solution 'SHELXS-97 (Sheldrick, 2008)'
_diffrn_ambient_temperature 173(2)
_diffrn_measured_fraction_theta_full 0.987
_diffrn_measured_fraction_theta_max 0.987
_diffrn_measurement_device_type 'PHOTON100 CMOS detector'
_diffrn_measurement_method 'omega scan'
_diffrn_radiation_monochromator 'TRIUMPH curved crystal monochromator'
_diffrn_radiation_source 'fine-focus sealed tube'
_diffrn_radiation_type MoK\a
_diffrn_radiation_wavelength 0.71073
_diffrn_reflns_av_R_equivalents 0.0621
_diffrn_reflns_av_sigmaI/netI 0.0642
_diffrn_reflns_limit_h_max 6
_diffrn_reflns_limit_h_min -7
_diffrn_reflns_limit_k_max 17
_diffrn_reflns_limit_k_min -17
_diffrn_reflns_limit_l_max 15
_diffrn_reflns_limit_l_min -15
_diffrn_reflns_number 6627
_diffrn_reflns_theta_full 25.38
_diffrn_reflns_theta_max 25.38
_diffrn_reflns_theta_min 3.21
_exptl_absorpt_coefficient_mu 0.282
_exptl_absorpt_correction_T_max 0.7452
_exptl_absorpt_correction_T_min 0.6590
_exptl_absorpt_correction_type multi-scan
_exptl_absorpt_process_details 'SADABS (Bruker, 2014)'
_exptl_crystal_density_diffrn 1.490
_exptl_crystal_density_method 'not measured'
_exptl_crystal_description needle
_exptl_crystal_F_000 528
_exptl_crystal_size_max 0.40
_exptl_crystal_size_mid 0.12
_exptl_crystal_size_min 0.07
_refine_diff_density_max 0.293
_refine_diff_density_min -0.277
_refine_diff_density_rms 0.060
_refine_ls_extinction_method none
_refine_ls_goodness_of_fit_ref 1.044
_refine_ls_hydrogen_treatment constr
_refine_ls_matrix_type full
_refine_ls_number_parameters 163
_refine_ls_number_reflns 2083
_refine_ls_number_restraints 0
_refine_ls_restrained_S_all 1.044
_refine_ls_R_factor_all 0.0839
_refine_ls_R_factor_gt 0.0477
_refine_ls_shift/su_max 0.000
_refine_ls_shift/su_mean 0.000
_refine_ls_structure_factor_coef Fsqd
_refine_ls_weighting_details 'calc w=1/[\s^2^(Fo^2^)+(0.0437P)^2^+0.6911P] where P=(Fo^2^+2Fc^2^)/3'
_refine_ls_weighting_scheme calc
_refine_ls_wR_factor_gt 0.0971
_refine_ls_wR_factor_ref 0.1095
_reflns_number_gt 1498
_reflns_number_total 2083
_reflns_threshold_expression >2sigma(I)
_cod_data_source_file J-Mater-Chem-C-2017-5-960.cif
_cod_data_source_block 5
_cod_depositor_comments
;
The following automatic conversions were performed:

data item '_symmetry_cell_setting' value 'Monoclinic' was changed to
'monoclinic' in accordance with the built-in table derived from the
CIF Core dictionary named 'cif_core.dic' version 2.4.5 last updated
on 2014-11-21.

Automatic conversion script
Id: cif_fix_values 6909 2019-04-08 15:41:33Z antanas 
;
_cod_original_sg_symbol_Hall '-P 2yn  '
_cod_original_sg_symbol_H-M 'P2(1)/n  '
_cod_database_code 7235163

loop_
_symmetry_equiv_pos_as_xyz
'x, y, z'
'-x+1/2, y+1/2, -z+1/2'
'-x, -y, -z'
'x-1/2, -y-1/2, z-1/2'

loop_
_atom_site_label
_atom_site_type_symbol
_atom_site_fract_x
_atom_site_fract_y
_atom_site_fract_z
_atom_site_U_iso_or_equiv
_atom_site_adp_type
_atom_site_occupancy
_atom_site_symmetry_multiplicity
_atom_site_calc_flag
_atom_site_refinement_flags
_atom_site_disorder_assembly
_atom_site_disorder_group
C1 C 0.2487(4) 0.06865(18) 0.5882(2) 0.0224(6) Uani 1 1 d . . .
C2 C 0.4011(4) 0.00505(18) 0.6272(2) 0.0204(6) Uani 1 1 d . . .
C3 C 0.5274(4) -0.02126(18) 0.5481(2) 0.0209(6) Uani 1 1 d . . .
C4 C 0.0871(5) 0.11854(17) 0.6399(2) 0.0225(7) Uani 1 1 d . . .
C5 C 0.1280(5) 0.1456(2) 0.7460(2) 0.0287(7) Uani 1 1 d . . .
H5 H 0.2620 0.1313 0.7860 0.034 Uiso 1 1 calc R . .
C6 C -0.0248(5) 0.1928(2) 0.7926(2) 0.0326(7) Uani 1 1 d . . .
H6 H 0.0023 0.2107 0.8646 0.039 Uiso 1 1 calc R . .
C7 C -0.2162(5) 0.2134(2) 0.7336(2) 0.0303(7) Uani 1 1 d . . .
C8 C -0.2604(5) 0.19046(19) 0.6292(2) 0.0279(7) Uani 1 1 d . . .
H8 H -0.3932 0.2070 0.5894 0.034 Uiso 1 1 calc R . .
C9 C -0.1073(5) 0.14274(19) 0.5831(2) 0.0249(7) Uani 1 1 d . . .
H9 H -0.1359 0.1261 0.5108 0.030 Uiso 1 1 calc R . .
C10 C 0.4330(4) -0.03484(18) 0.7352(2) 0.0212(6) Uani 1 1 d . . .
C11 C 0.6309(5) -0.02821(19) 0.7964(2) 0.0288(7) Uani 1 1 d . . .
H11 H 0.7451 0.0029 0.7694 0.035 Uiso 1 1 calc R . .
C12 C 0.6639(5) -0.0665(2) 0.8964(2) 0.0350(8) Uani 1 1 d . . .
H12 H 0.7989 -0.0612 0.9390 0.042 Uiso 1 1 calc R . .
C13 C 0.4978(6) -0.1120(2) 0.9327(2) 0.0385(9) Uani 1 1 d . . .
C14 C 0.3001(6) -0.1208(2) 0.8746(2) 0.0384(8) Uani 1 1 d . . .
H14 H 0.1878 -0.1529 0.9020 0.046 Uiso 1 1 calc R . .
C15 C 0.2683(5) -0.0817(2) 0.7752(2) 0.0313(7) Uani 1 1 d . . .
H15 H 0.1323 -0.0870 0.7335 0.038 Uiso 1 1 calc R . .
F1 F -0.3689(3) 0.25876(13) 0.77827(14) 0.0466(5) Uani 1 1 d . . .
F2 F 0.5293(4) -0.15068(13) 1.02978(14) 0.0599(6) Uani 1 1 d . . .
S1 S 0.26298(12) 0.09657(5) 0.45630(5) 0.0240(2) Uani 1 1 d . . .

loop_
_atom_site_aniso_label
_atom_site_aniso_U_11
_atom_site_aniso_U_22
_atom_site_aniso_U_33
_atom_site_aniso_U_23
_atom_site_aniso_U_13
_atom_site_aniso_U_12
C1 0.0256(16) 0.0227(15) 0.0176(14) 0.0004(12) -0.0026(12) -0.0031(13)
C2 0.0225(15) 0.0203(14) 0.0180(14) -0.0005(12) 0.0012(12) -0.0080(13)
C3 0.0225(15) 0.0195(14) 0.0197(14) 0.0015(11) -0.0006(12) -0.0034(12)
C4 0.0273(16) 0.0176(15) 0.0234(15) 0.0004(12) 0.0068(13) -0.0033(12)
C5 0.0303(18) 0.0283(16) 0.0260(16) -0.0011(13) -0.0018(14) -0.0001(14)
C6 0.040(2) 0.0310(17) 0.0267(16) -0.0079(14) 0.0030(15) -0.0013(15)
C7 0.0314(18) 0.0248(16) 0.0368(18) -0.0082(14) 0.0120(15) -0.0022(14)
C8 0.0258(17) 0.0244(16) 0.0326(17) -0.0032(14) 0.0001(14) -0.0015(13)
C9 0.0283(17) 0.0234(15) 0.0219(16) -0.0014(13) -0.0009(13) -0.0048(13)
C10 0.0254(16) 0.0169(14) 0.0211(15) -0.0025(12) 0.0021(13) 0.0005(12)
C11 0.0320(18) 0.0276(16) 0.0259(16) -0.0009(13) 0.0002(14) 0.0026(14)
C12 0.040(2) 0.0341(18) 0.0274(17) -0.0014(14) -0.0077(15) 0.0084(16)
C13 0.064(2) 0.0331(19) 0.0170(16) 0.0061(13) 0.0018(16) 0.0139(18)
C14 0.051(2) 0.0355(19) 0.0305(18) 0.0067(15) 0.0133(17) -0.0006(16)
C15 0.0335(18) 0.0343(18) 0.0258(16) 0.0008(14) 0.0028(14) -0.0021(15)
F1 0.0423(12) 0.0489(12) 0.0497(12) -0.0195(10) 0.0099(10) 0.0069(9)
F2 0.1002(18) 0.0548(13) 0.0235(11) 0.0142(9) 0.0040(11) 0.0120(13)
S1 0.0268(4) 0.0248(4) 0.0196(4) 0.0037(3) 0.0000(3) 0.0024(3)

loop_
_atom_type_symbol
_atom_type_description
_atom_type_scat_dispersion_real
_atom_type_scat_dispersion_imag
_atom_type_scat_source
C C 0.0033 0.0016 'International Tables Vol C Tables 4.2.6.8 and 6.1.1.4'
H H 0.0000 0.0000 'International Tables Vol C Tables 4.2.6.8 and 6.1.1.4'
S S 0.1246 0.1234 'International Tables Vol C Tables 4.2.6.8 and 6.1.1.4'
F F 0.0171 0.0103 'International Tables Vol C Tables 4.2.6.8 and 6.1.1.4'

loop_
_geom_angle_atom_site_label_1
_geom_angle_atom_site_label_2
_geom_angle_atom_site_label_3
_geom_angle
_geom_angle_site_symmetry_1
_geom_angle_site_symmetry_3
C2 C1 C4 130.9(2) . .
C2 C1 S1 112.4(2) . .
C4 C1 S1 116.6(2) . .
C1 C2 C3 110.5(2) . .
C1 C2 C10 126.7(2) . .
C3 C2 C10 122.7(2) . .
C3 C3 C2 114.9(3) 3_656 .
C3 C3 S1 110.8(3) 3_656 3_656
C2 C3 S1 134.4(2) . 3_656
C9 C4 C5 118.3(3) . .
C9 C4 C1 120.3(2) . .
C5 C4 C1 121.4(3) . .
C6 C5 C4 120.5(3) . .
C6 C5 H5 119.8 . .
C4 C5 H5 119.8 . .
C7 C6 C5 119.0(3) . .
C7 C6 H6 120.5 . .
C5 C6 H6 120.5 . .
F1 C7 C6 119.8(3) . .
F1 C7 C8 117.8(3) . .
C6 C7 C8 122.4(3) . .
C7 C8 C9 118.3(3) . .
C7 C8 H8 120.8 . .
C9 C8 H8 120.8 . .
C8 C9 C4 121.5(3) . .
C8 C9 H9 119.3 . .
C4 C9 H9 119.3 . .
C11 C10 C15 119.0(3) . .
C11 C10 C2 120.0(2) . .
C15 C10 C2 121.0(3) . .
C12 C11 C10 120.6(3) . .
C12 C11 H11 119.7 . .
C10 C11 H11 119.7 . .
C13 C12 C11 118.5(3) . .
C13 C12 H12 120.7 . .
C11 C12 H12 120.7 . .
F2 C13 C12 119.0(3) . .
F2 C13 C14 118.2(3) . .
C12 C13 C14 122.8(3) . .
C13 C14 C15 118.2(3) . .
C13 C14 H14 120.9 . .
C15 C14 H14 120.9 . .
C14 C15 C10 120.8(3) . .
C14 C15 H15 119.6 . .
C10 C15 H15 119.6 . .
C3 S1 C1 91.43(13) 3_656 .

loop_
_geom_bond_atom_site_label_1
_geom_bond_atom_site_label_2
_geom_bond_distance
_geom_bond_site_symmetry_2
C1 C2 1.372(4) .
C1 C4 1.472(4) .
C1 S1 1.749(3) .
C2 C3 1.420(4) .
C2 C10 1.485(4) .
C3 C3 1.378(5) 3_656
C3 S1 1.716(3) 3_656
C4 C9 1.383(4) .
C4 C5 1.403(4) .
C5 C6 1.377(4) .
C5 H5 0.9500 .
C6 C7 1.367(4) .
C6 H6 0.9500 .
C7 F1 1.351(3) .
C7 C8 1.369(4) .
C8 C9 1.379(4) .
C8 H8 0.9500 .
C9 H9 0.9500 .
C10 C11 1.385(4) .
C10 C15 1.391(4) .
C11 C12 1.384(4) .
C11 H11 0.9500 .
C12 C13 1.367(5) .
C12 H12 0.9500 .
C13 F2 1.352(3) .
C13 C14 1.369(5) .
C14 C15 1.382(4) .
C14 H14 0.9500 .
C15 H15 0.9500 .
S1 C3 1.716(3) 3_656
